data_4514371
loop_
_publ_author_name
'Li, Qiyang'
'Wu, Xiuju'
'Huang, Xiaoli'
'Deng, Yangjun'
'Chen, Nanjian'
'Jiang, Dandan'
'Zhao, Lili'
'Lin, Zhihua'
'Zhao, Yonggang'

_publ_section_title
;
 Tailoring the Fluorescence of AIE-Active Metal-Organic Frameworks for
 Aqueous Sensing of Metal Ions.
;
_journal_issue 4
_journal_name_full 'ACS applied materials &amp; interfaces'
_journal_page_first 3801
_journal_page_last 3809
_journal_paper_doi 10.1021/acsami.7b17762
_journal_volume 10
_journal_year 2018
_chemical_formula_sum 'C36 H36 N2 O8'
_chemical_formula_weight 624.67
_chemical_name_systematic
;
 ?
;
_space_group_crystal_system triclinic
_space_group_IT_number 2
_space_group_name_Hall '-P 1'
_space_group_name_H-M_alt 'P -1'
_symmetry_space_group_name_Hall '-P 1'
_symmetry_space_group_name_H-M 'P -1'
_atom_sites_solution_hydrogens mixed
_atom_sites_solution_primary direct
_atom_sites_solution_secondary difmap
_audit_creation_method SHELXL-2013
_cell_angle_alpha 90.845(5)
_cell_angle_beta 103.081(5)
_cell_angle_gamma 100.918(6)
_cell_formula_units_Z 1
_cell_length_a 7.488(4)
_cell_length_b 8.510(4)
_cell_length_c 13.655(7)
_cell_measurement_reflns_used 1141
_cell_measurement_temperature 296(2)
_cell_measurement_theta_max 22.200
_cell_measurement_theta_min 2.442
_cell_volume 830.7(7)
_computing_cell_refinement 'Bruker SMART'
_computing_data_collection 'Bruker SMART'
_computing_data_reduction 'Bruker SAINT'
_computing_molecular_graphics 'SHELXL-2013 (Sheldrick, 2013)'
_computing_publication_material 'SHELXL-2013 (Sheldrick, 2013)'
_computing_structure_refinement 'SHELXL-2013 (Sheldrick, 2013)'
_computing_structure_solution 'SHELXL-2013 (Sheldrick, 2013)'
_diffrn_ambient_temperature 296(2)
_diffrn_measured_fraction_theta_full 0.981
_diffrn_measured_fraction_theta_max 0.888
_diffrn_measurement_device_type 'CCD area detector'
_diffrn_measurement_method 'phi and omega scans'
_diffrn_radiation_type MoK\a
_diffrn_radiation_wavelength 0.71073
_diffrn_reflns_av_R_equivalents 0.0304
_diffrn_reflns_av_unetI/netI 0.0530
_diffrn_reflns_Laue_measured_fraction_full 0.981
_diffrn_reflns_Laue_measured_fraction_max 0.888
_diffrn_reflns_limit_h_max 8
_diffrn_reflns_limit_h_min -9
_diffrn_reflns_limit_k_max 10
_diffrn_reflns_limit_k_min -10
_diffrn_reflns_limit_l_max 17
_diffrn_reflns_limit_l_min -15
_diffrn_reflns_number 6058
_diffrn_reflns_point_group_measured_fraction_full 0.981
_diffrn_reflns_point_group_measured_fraction_max 0.888
_diffrn_reflns_theta_full 25.242
_diffrn_reflns_theta_max 26.655
_diffrn_reflns_theta_min 1.534
_diffrn_source 'fine-focus sealed tube'
_exptl_absorpt_coefficient_mu 0.089
_exptl_absorpt_correction_type none
_exptl_crystal_colour pale-green
_exptl_crystal_density_diffrn 1.249
_exptl_crystal_density_method 'not measured'
_exptl_crystal_description prism-like
_exptl_crystal_F_000 330
_exptl_crystal_size_max 0.150
_exptl_crystal_size_mid 0.030
_exptl_crystal_size_min 0.030
_refine_diff_density_max 0.412
_refine_diff_density_min -0.216
_refine_diff_density_rms 0.049
_refine_ls_extinction_coef 0.018(7)
_refine_ls_extinction_expression Fc^*^=kFc[1+0.001xFc^2^\l^3^/sin(2\q)]^-1/4^
_refine_ls_extinction_method SHELXL
_refine_ls_goodness_of_fit_ref 1.130
_refine_ls_hydrogen_treatment constr
_refine_ls_matrix_type full
_refine_ls_number_parameters 209
_refine_ls_number_reflns 3125
_refine_ls_number_restraints 7
_refine_ls_restrained_S_all 1.149
_refine_ls_R_factor_all 0.1220
_refine_ls_R_factor_gt 0.0657
_refine_ls_shift/su_max 0.000
_refine_ls_shift/su_mean 0.000
_refine_ls_structure_factor_coef Fsqd
_refine_ls_weighting_details
;
 w=1/[\s^2^(Fo^2^)+(0.1023P)^2^+0.0118P]
 where P=(Fo^2^+2Fc^2^)/3
;
_refine_ls_weighting_scheme calc
_refine_ls_wR_factor_gt 0.1844
_refine_ls_wR_factor_ref 0.2167
_reflns_Friedel_coverage 0.000
_reflns_number_gt 1669
_reflns_number_total 3125
_reflns_threshold_expression 'I > 2\s(I)'
_cod_data_source_file am7b17762_si_004.cif
_cod_data_source_block H4L
_cod_depositor_comments 'Adding full bibliography for 4514370--4514372.cif.'
_cod_original_cell_volume 830.8(7)
_cod_database_code 4514371
_shelx_space_group_comment
;
The symmetry employed for this shelxl refinement is uniquely defined
by the following loop, which should always be used as a source of
symmetry information in preference to the above space-group names.
They are only intended as comments.
;
_shelx_estimated_absorpt_t_min 0.987
_shelx_estimated_absorpt_t_max 0.997
_shelxl_version_number 2013-2

loop_
_space_group_symop_operation_xyz
'x, y, z'
'-x, -y, -z'

loop_
_atom_site_label
_atom_site_type_symbol
_atom_site_fract_x
_atom_site_fract_y
_atom_site_fract_z
_atom_site_U_iso_or_equiv
_atom_site_adp_type
_atom_site_occupancy
_atom_site_site_symmetry_order
_atom_site_calc_flag
_atom_site_refinement_flags_posn
_atom_site_refinement_flags_adp
O1 O 0.1951(3) 0.4006(3) 0.44483(15) 0.0656(7) Uani 1 1 d . .
H1A H 0.2977 0.3715 0.4817 0.098 Uiso 1 1 d R U
O2 O 0.3193(3) 0.3631(3) 0.31577(17) 0.0789(8) Uani 1 1 d . .
O3 O 0.1735(3) 0.4551(3) 0.14082(16) 0.0841(8) Uani 1 1 d . .
H3A H 0.2490 0.4173 0.1823 0.126 Uiso 1 1 calc R U
C1 C 0.1990(5) 0.4103(4) 0.3491(2) 0.0554(8) Uani 1 1 d . .
C2 C 0.0509(4) 0.4786(3) 0.2872(2) 0.0469(7) Uani 1 1 d . .
C3 C 0.0447(4) 0.4971(4) 0.1852(2) 0.0557(8) Uani 1 1 d . .
C4 C -0.0973(4) 0.5597(4) 0.1251(2) 0.0555(8) Uani 1 1 d . .
H4A H -0.0989 0.5721 0.0573 0.067 Uiso 1 1 calc R U
C5 C -0.2367(4) 0.6039(3) 0.1641(2) 0.0463(7) Uani 1 1 d . .
C6 C -0.2302(4) 0.5873(3) 0.2664(2) 0.0503(8) Uani 1 1 d . .
H6A H -0.3216 0.6182 0.2943 0.060 Uiso 1 1 calc R U
C7 C -0.0900(4) 0.5257(3) 0.3256(2) 0.0496(7) Uani 1 1 d . .
H7A H -0.0883 0.5148 0.3935 0.060 Uiso 1 1 calc R U
C8 C -0.3913(4) 0.6660(3) 0.0980(2) 0.0466(7) Uani 1 1 d . .
C9 C -0.4182(5) 0.8280(3) 0.1253(2) 0.0567(9) Uani 1 1 d . .
C10 C -0.5906(6) 0.8717(4) 0.0996(3) 0.0721(10) Uani 1 1 d . .
H10A H -0.6947 0.7967 0.0662 0.087 Uiso 1 1 calc R U
C11 C -0.6109(8) 1.0259(5) 0.1228(3) 0.0982(14) Uani 1 1 d . .
H11A H -0.7274 1.0540 0.1034 0.118 Uiso 1 1 calc R U
C12 C -0.4623(10) 1.1350(5) 0.1733(4) 0.1075(16) Uani 1 1 d . U
H12A H -0.4770 1.2374 0.1898 0.129 Uiso 1 1 calc R U
C13 C -0.2926(9) 1.0957(4) 0.2000(3) 0.1051(16) Uani 1 1 d . U
H13A H -0.1907 1.1718 0.2345 0.126 Uiso 1 1 calc R U
C14 C -0.2678(6) 0.9429(4) 0.1766(3) 0.0825(11) Uani 1 1 d . .
H14A H -0.1497 0.9177 0.1954 0.099 Uiso 1 1 calc R U
C15 C -0.5022(4) 0.5800(3) 0.0164(2) 0.0468(7) Uani 1 1 d . .
H15A H -0.5916 0.6292 -0.0232 0.056 Uiso 1 1 calc R U
O4 O 0.4428(4) 0.2673(3) 0.54928(18) 0.0797(8) Uani 1 1 d . .
N1 N 0.6959(4) 0.1560(3) 0.5575(2) 0.0676(8) Uani 1 1 d . .
C16 C 0.5700(6) 0.2368(4) 0.5113(3) 0.0760(10) Uani 1 1 d . .
H16A H 0.5766 0.2723 0.4479 0.091 Uiso 1 1 calc R U
C17 C 0.6986(6) 0.1049(5) 0.6561(3) 0.0979(13) Uani 1 1 d . .
H17A H 0.7991 0.0485 0.6771 0.147 Uiso 1 1 calc R U
H17B H 0.5820 0.0350 0.6564 0.147 Uiso 1 1 calc R U
H17C H 0.7167 0.1965 0.7017 0.147 Uiso 1 1 calc R U
C18 C 0.8349(6) 0.1214(6) 0.5065(4) 0.1122(16) Uani 1 1 d . .
H18A H 0.9160 0.0626 0.5490 0.168 Uiso 1 1 calc R U
H18B H 0.9071 0.2201 0.4916 0.168 Uiso 1 1 calc R U
H18C H 0.7737 0.0587 0.4449 0.168 Uiso 1 1 calc R U

loop_
_atom_site_aniso_label
_atom_site_aniso_U_11
_atom_site_aniso_U_22
_atom_site_aniso_U_33
_atom_site_aniso_U_23
_atom_site_aniso_U_13
_atom_site_aniso_U_12
O1 0.0685(15) 0.0824(16) 0.0495(13) 0.0118(11) 0.0120(11) 0.0256(12)
O2 0.0734(17) 0.113(2) 0.0603(15) 0.0029(13) 0.0171(13) 0.0420(15)
O3 0.0683(16) 0.143(2) 0.0553(14) 0.0089(14) 0.0258(12) 0.0428(16)
C1 0.060(2) 0.0554(18) 0.0484(19) 0.0002(15) 0.0110(16) 0.0075(15)
C2 0.0478(17) 0.0461(16) 0.0432(16) -0.0027(13) 0.0107(14) 0.0009(13)
C3 0.0502(19) 0.068(2) 0.0492(18) -0.0045(15) 0.0175(16) 0.0061(15)
C4 0.0542(19) 0.070(2) 0.0393(16) 0.0015(15) 0.0115(15) 0.0040(16)
C5 0.0486(17) 0.0416(15) 0.0439(16) -0.0025(12) 0.0084(14) 0.0004(13)
C6 0.0555(19) 0.0516(17) 0.0449(17) -0.0031(13) 0.0152(15) 0.0095(14)
C7 0.0615(19) 0.0507(16) 0.0366(16) 0.0004(13) 0.0137(15) 0.0083(14)
C8 0.0567(18) 0.0385(15) 0.0432(16) 0.0001(13) 0.0125(14) 0.0047(13)
C9 0.086(2) 0.0403(16) 0.0426(17) 0.0013(13) 0.0169(17) 0.0060(16)
C10 0.099(3) 0.058(2) 0.068(2) 0.0018(17) 0.024(2) 0.033(2)
C11 0.159(4) 0.076(3) 0.083(3) 0.015(2) 0.049(3) 0.057(3)
C12 0.194(5) 0.057(2) 0.085(3) 0.011(2) 0.051(3) 0.035(3)
C13 0.174(5) 0.046(2) 0.081(3) -0.013(2) 0.028(3) -0.011(3)
C14 0.113(3) 0.052(2) 0.069(2) -0.0081(17) 0.010(2) -0.003(2)
C15 0.0531(17) 0.0436(14) 0.0422(16) 0.0023(13) 0.0091(13) 0.0088(13)
O4 0.0813(18) 0.0929(18) 0.0716(16) 0.0075(13) 0.0191(14) 0.0319(15)
N1 0.0628(18) 0.0576(16) 0.078(2) 0.0019(15) 0.0113(16) 0.0090(14)
C16 0.086(3) 0.064(2) 0.069(2) 0.0064(18) 0.008(2) 0.005(2)
C17 0.102(3) 0.090(3) 0.088(3) 0.023(2) 0.000(3) 0.010(2)
C18 0.087(3) 0.104(3) 0.151(4) -0.014(3) 0.049(3) 0.011(3)

loop_
_atom_type_symbol
_atom_type_description
_atom_type_scat_dispersion_real
_atom_type_scat_dispersion_imag
_atom_type_scat_source
C C 0.0033 0.0016 'International Tables Vol C Tables 4.2.6.8 and 6.1.1.4'
H H 0.0000 0.0000 'International Tables Vol C Tables 4.2.6.8 and 6.1.1.4'
N N 0.0061 0.0033 'International Tables Vol C Tables 4.2.6.8 and 6.1.1.4'
O O 0.0106 0.0060 'International Tables Vol C Tables 4.2.6.8 and 6.1.1.4'

loop_
_geom_angle_atom_site_label_1
_geom_angle_atom_site_label_2
_geom_angle_atom_site_label_3
_geom_angle
_geom_angle_site_symmetry_1
_geom_angle_site_symmetry_3
C1 O1 H1A 112.2 . .
C3 O3 H3A 109.5 . .
O2 C1 O1 121.4(3) . .
O2 C1 C2 123.2(3) . .
O1 C1 C2 115.4(3) . .
C3 C2 C7 117.6(3) . .
C3 C2 C1 120.0(3) . .
C7 C2 C1 122.4(3) . .
O3 C3 C4 117.2(3) . .
O3 C3 C2 122.2(3) . .
C4 C3 C2 120.5(3) . .
C5 C4 C3 121.1(3) . .
C5 C4 H4A 119.5 . .
C3 C4 H4A 119.5 . .
C4 C5 C6 118.7(3) . .
C4 C5 C8 120.5(3) . .
C6 C5 C8 120.9(3) . .
C7 C6 C5 120.1(3) . .
C7 C6 H6A 119.9 . .
C5 C6 H6A 119.9 . .
C6 C7 C2 122.0(3) . .
C6 C7 H7A 119.0 . .
C2 C7 H7A 119.0 . .
C15 C8 C9 120.9(3) . .
C15 C8 C5 121.5(2) . .
C9 C8 C5 117.6(2) . .
C10 C9 C14 117.4(3) . .
C10 C9 C8 122.1(3) . .
C14 C9 C8 120.4(3) . .
C9 C10 C11 121.0(4) . .
C9 C10 H10A 119.5 . .
C11 C10 H10A 119.5 . .
C12 C11 C10 120.2(5) . .
C12 C11 H11A 119.9 . .
C10 C11 H11A 119.9 . .
C13 C12 C11 120.1(4) . .
C13 C12 H12A 120.0 . .
C11 C12 H12A 120.0 . .
C12 C13 C14 120.9(4) . .
C12 C13 H13A 119.6 . .
C14 C13 H13A 119.6 . .
C9 C14 C13 120.3(4) . .
C9 C14 H14A 119.8 . .
C13 C14 H14A 119.8 . .
C8 C15 C15 127.0(3) . 2_465
C8 C15 H15A 116.5 . .
C15 C15 H15A 116.5 2_465 .
C16 N1 C17 121.3(3) . .
C16 N1 C18 119.0(4) . .
C17 N1 C18 119.7(3) . .
O4 C16 N1 122.7(4) . .
O4 C16 H16A 118.6 . .
N1 C16 H16A 118.6 . .
N1 C17 H17A 109.5 . .
N1 C17 H17B 109.5 . .
H17A C17 H17B 109.5 . .
N1 C17 H17C 109.5 . .
H17A C17 H17C 109.5 . .
H17B C17 H17C 109.5 . .
N1 C18 H18A 109.5 . .
N1 C18 H18B 109.5 . .
H18A C18 H18B 109.5 . .
N1 C18 H18C 109.5 . .
H18A C18 H18C 109.5 . .
H18B C18 H18C 109.5 . .

loop_
_geom_bond_atom_site_label_1
_geom_bond_atom_site_label_2
_geom_bond_distance
_geom_bond_site_symmetry_2
O1 C1 1.317(3) .
O1 H1A 0.8975 .
O2 C1 1.224(3) .
O3 C3 1.347(3) .
O3 H3A 0.8200 .
C1 C2 1.455(4) .
C2 C3 1.396(4) .
C2 C7 1.397(4) .
C3 C4 1.386(4) .
C4 C5 1.382(4) .
C4 H4A 0.9300 .
C5 C6 1.397(4) .
C5 C8 1.485(4) .
C6 C7 1.367(4) .
C6 H6A 0.9300 .
C7 H7A 0.9300 .
C8 C15 1.339(4) .
C8 C9 1.484(4) .
C9 C10 1.382(5) .
C9 C14 1.386(5) .
C10 C11 1.390(5) .
C10 H10A 0.9300 .
C11 C12 1.348(7) .
C11 H11A 0.9300 .
C12 C13 1.347(7) .
C12 H12A 0.9300 .
C13 C14 1.391(5) .
C13 H13A 0.9300 .
C14 H14A 0.9300 .
C15 C15 1.436(5) 2_465
C15 H15A 0.9300 .
O4 C16 1.248(4) .
N1 C16 1.322(4) .
N1 C17 1.418(5) .
N1 C18 1.447(5) .
C16 H16A 0.9300 .
C17 H17A 0.9600 .
C17 H17B 0.9600 .
C17 H17C 0.9600 .
C18 H18A 0.9600 .
C18 H18B 0.9600 .
C18 H18C 0.9600 .
